data_7242512
loop_
_publ_author_name
'Liu, Chengkou'
'Lin, Yang'
'Cai, Chen'
'Yuan, Chengcheng'
'Fang, Zheng'
'Guo, Kai'

_publ_section_title
;
 Continuous-flow electro-oxidative coupling of sulfides with activated
 methylene compounds leading to sulfur ylides
;
_journal_issue 8
_journal_name_full 'Green Chemistry'
_journal_page_first 2956
_journal_page_last 2961
_journal_paper_doi 10.1039/D1GC00226K
_journal_volume 23
_journal_year 2021
_chemical_formula_sum 'C25 H22 Cl N O4 S'
_chemical_formula_weight 467.95
_space_group_crystal_system triclinic
_space_group_IT_number 2
_space_group_name_Hall '-P 1'
_space_group_name_H-M_alt 'P -1'
_atom_sites_solution_hydrogens geom
_audit_creation_method SHELXL-2014/7
_audit_update_record
;
2021-01-18 deposited with the CCDC.	2021-03-23 downloaded from the CCDC.
;
_cell_angle_alpha 81.9760(10)
_cell_angle_beta 75.4550(10)
_cell_angle_gamma 70.6690(10)
_cell_formula_units_Z 4
_cell_length_a 12.3598(5)
_cell_length_b 12.8606(5)
_cell_length_c 15.4574(6)
_cell_measurement_reflns_used 8312
_cell_measurement_temperature 296(2)
_cell_measurement_theta_max 54.85
_cell_measurement_theta_min 5.436
_cell_volume 2239.90(15)
_computing_structure_refinement 'SHELXL-2014/7 (Sheldrick, 2014)'
_diffrn_ambient_temperature 296(2)
_diffrn_measured_fraction_theta_full 0.988
_diffrn_measured_fraction_theta_max 0.986
_diffrn_measurement_device_type 'Bruker APEX-II CCD'
_diffrn_measurement_method '\f and \w scans'
_diffrn_radiation_type MoK\a
_diffrn_radiation_wavelength 0.71073
_diffrn_reflns_av_R_equivalents 0.1192
_diffrn_reflns_av_unetI/netI 0.0899
_diffrn_reflns_Laue_measured_fraction_full 0.988
_diffrn_reflns_Laue_measured_fraction_max 0.986
_diffrn_reflns_limit_h_max 14
_diffrn_reflns_limit_h_min -16
_diffrn_reflns_limit_k_max 15
_diffrn_reflns_limit_k_min -16
_diffrn_reflns_limit_l_max 19
_diffrn_reflns_limit_l_min -20
_diffrn_reflns_number 20598
_diffrn_reflns_point_group_measured_fraction_full 0.988
_diffrn_reflns_point_group_measured_fraction_max 0.986
_diffrn_reflns_theta_full 25.242
_diffrn_reflns_theta_max 27.474
_diffrn_reflns_theta_min 2.163
_exptl_absorpt_coefficient_mu 0.297
_exptl_crystal_colour white
_exptl_crystal_density_diffrn 1.388
_exptl_crystal_description white
_exptl_crystal_F_000 976
_exptl_crystal_size_max 0.200
_exptl_crystal_size_mid 0.200
_exptl_crystal_size_min 0.100
_refine_diff_density_max 1.312
_refine_diff_density_min -0.564
_refine_diff_density_rms 0.088
_refine_ls_extinction_method none
_refine_ls_goodness_of_fit_ref 1.000
_refine_ls_hydrogen_treatment constr
_refine_ls_matrix_type full
_refine_ls_number_parameters 577
_refine_ls_number_reflns 10117
_refine_ls_number_restraints 0
_refine_ls_restrained_S_all 1.000
_refine_ls_R_factor_all 0.0884
_refine_ls_R_factor_gt 0.0691
_refine_ls_shift/su_max 0.001
_refine_ls_shift/su_mean 0.000
_refine_ls_structure_factor_coef Fsqd
_refine_ls_weighting_details 'w=1/[\s^2^(Fo^2^)+(0.1000P)^2^+2.5000P] where P=(Fo^2^+2Fc^2^)/3'
_refine_ls_weighting_scheme calc
_refine_ls_wR_factor_gt 0.1813
_refine_ls_wR_factor_ref 0.2030
_reflns_Friedel_coverage 0.000
_reflns_number_gt 7811
_reflns_number_total 10117
_reflns_threshold_expression 'I > 2\s(I)'
_cod_data_source_file d1gc00226k2.cif
_cod_data_source_block X
_cod_depositor_comments 'Adding full bibliography for 7242512.cif.'
_cod_database_code 7242512
_shelx_shelxl_version_number 2014/7
_shelx_space_group_comment
;
The symmetry employed for this shelxl refinement is uniquely defined
by the following loop, which should always be used as a source of
symmetry information in preference to the above space-group names.
They are only intended as comments.
;
_shelx_estimated_absorpt_t_min 0.943
_shelx_estimated_absorpt_t_max 0.971

loop_
_space_group_symop_operation_xyz
'x, y, z'
'-x, -y, -z'

loop_
_atom_site_label
_atom_site_type_symbol
_atom_site_fract_x
_atom_site_fract_y
_atom_site_fract_z
_atom_site_U_iso_or_equiv
_atom_site_adp_type
_atom_site_occupancy
_atom_site_site_symmetry_order
_atom_site_calc_flag
_atom_site_refinement_flags_posn
_atom_site_refinement_flags_adp
_atom_site_refinement_flags_occupancy
_atom_site_disorder_assembly
_atom_site_disorder_group
Cl1 Cl 0.94685(8) 0.82259(8) 0.54880(9) 0.0607(3) Uani 1 1 d . . . . .
S1 S 0.40434(6) 0.61424(6) 0.37954(4) 0.02541(17) Uani 1 1 d . . . . .
O1 O 0.55739(18) 0.73241(18) 0.25939(14) 0.0336(5) Uani 1 1 d . . . . .
O2 O 0.47935(18) 0.75034(18) 0.13907(14) 0.0346(5) Uani 1 1 d . . . . .
O3 O 0.2468(2) 0.5897(2) 0.29721(16) 0.0455(6) Uani 1 1 d . . . . .
O4 O 0.3096(2) 0.6500(2) 0.15612(15) 0.0398(5) Uani 1 1 d . . . . .
N1 N 0.5809(2) 0.6769(2) 0.46401(17) 0.0285(5) Uani 1 1 d . . . . .
C1 C 0.6216(2) 0.5781(2) 0.42214(18) 0.0260(5) Uani 1 1 d . . . . .
C2 C 0.7388(2) 0.5097(3) 0.4171(2) 0.0315(6) Uani 1 1 d . . . . .
H2A H 0.7886 0.5322 0.4412 0.038 Uiso 1 1 calc R U . . .
C3 C 0.7809(3) 0.4105(3) 0.3773(2) 0.0346(7) Uani 1 1 d . . . . .
H3A H 0.8588 0.3676 0.3742 0.042 Uiso 1 1 calc R U . . .
C4 C 0.7078(3) 0.3736(3) 0.3416(2) 0.0368(7) Uani 1 1 d . . . . .
H4A H 0.7362 0.3063 0.3152 0.044 Uiso 1 1 calc R U . . .
C5 C 0.5940(3) 0.4379(2) 0.3462(2) 0.0311(6) Uani 1 1 d . . . . .
H5A H 0.5446 0.4137 0.3232 0.037 Uiso 1 1 calc R U . . .
C6 C 0.5508(2) 0.5393(2) 0.38487(18) 0.0261(5) Uani 1 1 d . . . . .
C7 C 0.3778(2) 0.7255(2) 0.44542(18) 0.0262(5) Uani 1 1 d . . . . .
C8 C 0.2620(3) 0.7925(3) 0.4651(2) 0.0337(6) Uani 1 1 d . . . . .
H8A H 0.2061 0.7775 0.4425 0.040 Uiso 1 1 calc R U . . .
C9 C 0.2287(3) 0.8800(3) 0.5172(2) 0.0383(7) Uani 1 1 d . . . . .
H9A H 0.1512 0.9254 0.5293 0.046 Uiso 1 1 calc R U . . .
C10 C 0.3127(3) 0.9000(3) 0.5519(2) 0.0368(7) Uani 1 1 d . . . . .
H10A H 0.2909 0.9590 0.5879 0.044 Uiso 1 1 calc R U . . .
C11 C 0.4274(3) 0.8338(3) 0.5337(2) 0.0337(6) Uani 1 1 d . . . . .
H11A H 0.4819 0.8486 0.5581 0.040 Uiso 1 1 calc R U . . .
C12 C 0.4645(2) 0.7444(2) 0.47931(18) 0.0267(5) Uani 1 1 d . . . . .
C13 C 0.6665(2) 0.7153(2) 0.4873(2) 0.0282(6) Uani 1 1 d . . . . .
C14 C 0.7285(3) 0.7710(3) 0.4207(2) 0.0318(6) Uani 1 1 d . . . . .
H14A H 0.7128 0.7851 0.3637 0.038 Uiso 1 1 calc R U . . .
C15 C 0.8146(3) 0.8056(3) 0.4404(2) 0.0372(7) Uani 1 1 d . . . . .
H15A H 0.8578 0.8426 0.3968 0.045 Uiso 1 1 calc R U . . .
C16 C 0.8346(3) 0.7838(2) 0.5256(2) 0.0367(7) Uani 1 1 d . . . . .
C17 C 0.7712(3) 0.7318(3) 0.5926(2) 0.0396(7) Uani 1 1 d . . . . .
H17A H 0.7855 0.7198 0.6500 0.047 Uiso 1 1 calc R U . . .
C18 C 0.6850(3) 0.6974(3) 0.5729(2) 0.0358(7) Uani 1 1 d . . . . .
H18A H 0.6403 0.6625 0.6173 0.043 Uiso 1 1 calc R U . . .
C19 C 0.4004(2) 0.6630(2) 0.27091(18) 0.0259(5) Uani 1 1 d . . . . .
C20 C 0.4853(2) 0.7179(2) 0.22442(19) 0.0269(6) Uani 1 1 d . . . . .
C21 C 0.5680(3) 0.7990(3) 0.0872(2) 0.0420(8) Uani 1 1 d . . . . .
H21A H 0.6457 0.7462 0.0838 0.050 Uiso 1 1 calc R U . . .
H21B H 0.5642 0.8635 0.1151 0.050 Uiso 1 1 calc R U . . .
C22 C 0.5438(4) 0.8310(4) -0.0047(3) 0.0611(12) Uani 1 1 d . . . . .
H22A H 0.6012 0.8636 -0.0407 0.092 Uiso 1 1 calc R U . . .
H22B H 0.5479 0.7666 -0.0317 0.092 Uiso 1 1 calc R U . . .
H22C H 0.4667 0.8834 -0.0005 0.092 Uiso 1 1 calc R U . . .
C23 C 0.3186(2) 0.6348(2) 0.23316(19) 0.0271(6) Uani 1 1 d . . . . .
C24 C 0.1788(3) 0.5344(3) 0.2687(3) 0.0468(9) Uani 1 1 d . . . . .
H24A H 0.2245 0.4580 0.2583 0.056 Uiso 1 1 calc R U . . .
H24B H 0.1568 0.5701 0.2133 0.056 Uiso 1 1 calc R U . . .
C25 C 0.0722(4) 0.5400(4) 0.3405(3) 0.0637(12) Uani 1 1 d . . . . .
H25A H 0.0252 0.5037 0.3231 0.096 Uiso 1 1 calc R U . . .
H25B H 0.0949 0.5042 0.3948 0.096 Uiso 1 1 calc R U . . .
H25C H 0.0274 0.6159 0.3500 0.096 Uiso 1 1 calc R U . . .
Cl2 Cl 0.03598(9) 1.61746(7) 0.84571(6) 0.0519(3) Uani 1 1 d . . . . .
S2 S 0.19201(6) 0.88297(5) 0.87387(5) 0.02782(17) Uani 1 1 d . . . . .
O5 O 0.31377(19) 1.04067(18) 0.77225(17) 0.0395(5) Uani 1 1 d . . . . .
O6 O 0.48282(18) 0.91321(18) 0.71448(15) 0.0367(5) Uani 1 1 d . . . . .
O7 O 0.5050(2) 0.69928(18) 0.77319(17) 0.0423(6) Uani 1 1 d . . . . .
O8 O 0.3501(2) 0.67668(18) 0.87582(16) 0.0407(5) Uani 1 1 d . . . . .
N2 N 0.0834(2) 1.13998(19) 0.89173(15) 0.0265(5) Uani 1 1 d . . . . .
C26 C 0.1372(2) 1.0774(2) 0.95909(18) 0.0254(5) Uani 1 1 d . . . . .
C27 C 0.1459(3) 1.1298(3) 1.0304(2) 0.0318(6) Uani 1 1 d . . . . .
H27A H 0.1200 1.2064 1.0302 0.038 Uiso 1 1 calc R U . . .
C28 C 0.1925(3) 1.0680(3) 1.1003(2) 0.0356(7) Uani 1 1 d . . . . .
H28A H 0.1977 1.1040 1.1466 0.043 Uiso 1 1 calc R U . . .
C29 C 0.2315(3) 0.9544(3) 1.1036(2) 0.0363(7) Uani 1 1 d . . . . .
H29A H 0.2620 0.9141 1.1516 0.044 Uiso 1 1 calc R U . . .
C30 C 0.2247(2) 0.9012(3) 1.0346(2) 0.0319(6) Uani 1 1 d . . . . .
H30A H 0.2503 0.8245 1.0359 0.038 Uiso 1 1 calc R U . . .
C31 C 0.1794(2) 0.9625(2) 0.96283(19) 0.0272(6) Uani 1 1 d . . . . .
C32 C 0.0943(2) 0.9810(2) 0.81460(19) 0.0280(6) Uani 1 1 d . . . . .
C33 C 0.0579(3) 0.9387(3) 0.7524(2) 0.0347(7) Uani 1 1 d . . . . .
H33A H 0.0840 0.8631 0.7455 0.042 Uiso 1 1 calc R U . . .
C34 C -0.0170(3) 1.0088(3) 0.7009(2) 0.0382(7) Uani 1 1 d . . . . .
H34A H -0.0412 0.9808 0.6593 0.046 Uiso 1 1 calc R U . . .
C35 C -0.0554(3) 1.1211(3) 0.7123(2) 0.0360(7) Uani 1 1 d . . . . .
H35A H -0.1050 1.1688 0.6776 0.043 Uiso 1 1 calc R U . . .
C36 C -0.0210(3) 1.1630(3) 0.7742(2) 0.0319(6) Uani 1 1 d . . . . .
H36A H -0.0485 1.2386 0.7811 0.038 Uiso 1 1 calc R U . . .
C37 C 0.0547(2) 1.0939(2) 0.82746(18) 0.0260(5) Uani 1 1 d . . . . .
C38 C 0.0709(2) 1.2563(2) 0.88164(19) 0.0265(5) Uani 1 1 d . . . . .
C39 C 0.1627(3) 1.2905(2) 0.82913(19) 0.0297(6) Uani 1 1 d . . . . .
H39A H 0.2307 1.2387 0.8010 0.036 Uiso 1 1 calc R U . . .
C40 C 0.1539(3) 1.4019(2) 0.8181(2) 0.0331(6) Uani 1 1 d . . . . .
H40A H 0.2156 1.4254 0.7832 0.040 Uiso 1 1 calc R U . . .
C41 C 0.0509(3) 1.4774(2) 0.8603(2) 0.0339(6) Uani 1 1 d . . . . .
C42 C -0.0410(3) 1.4435(3) 0.9134(2) 0.0355(7) Uani 1 1 d . . . . .
H42A H -0.1092 1.4951 0.9414 0.043 Uiso 1 1 calc R U . . .
C43 C -0.0306(3) 1.3319(2) 0.9246(2) 0.0319(6) Uani 1 1 d . . . . .
H43A H -0.0915 1.3081 0.9607 0.038 Uiso 1 1 calc R U . . .
C44 C 0.3323(2) 0.8529(2) 0.8091(2) 0.0288(6) Uani 1 1 d . . . . .
C45 C 0.3731(2) 0.9441(2) 0.76539(19) 0.0278(6) Uani 1 1 d . . . . .
C46 C 0.5351(3) 0.9984(3) 0.6743(2) 0.0384(7) Uani 1 1 d . . . . .
H46A H 0.4753 1.0700 0.6796 0.046 Uiso 1 1 calc R U . . .
H46B H 0.5683 0.9872 0.6112 0.046 Uiso 1 1 calc R U . . .
C47 C 0.6288(3) 0.9956(3) 0.7198(3) 0.0514(9) Uani 1 1 d . . . . .
H47A H 0.6632 1.0525 0.6928 0.077 Uiso 1 1 calc R U . . .
H47B H 0.5955 1.0076 0.7821 0.077 Uiso 1 1 calc R U . . .
H47C H 0.6883 0.9250 0.7138 0.077 Uiso 1 1 calc R U . . .
C48 C 0.4053(3) 0.7393(2) 0.8151(2) 0.0299(6) Uani 1 1 d . . . . .
C49 C 0.4188(3) 0.5636(3) 0.8907(3) 0.0460(8) Uani 1 1 d . . . . .
H49A H 0.4871 0.5607 0.9123 0.055 Uiso 1 1 calc R U . . .
H49B H 0.4457 0.5263 0.8352 0.055 Uiso 1 1 calc R U . . .
C50 C 0.3432(4) 0.5091(3) 0.9581(3) 0.0501(9) Uani 1 1 d . . . . .
H50A H 0.3870 0.4334 0.9693 0.075 Uiso 1 1 calc R U . . .
H50B H 0.3174 0.5464 1.0128 0.075 Uiso 1 1 calc R U . . .
H50C H 0.2762 0.5122 0.9360 0.075 Uiso 1 1 calc R U . . .

loop_
_atom_site_aniso_label
_atom_site_aniso_U_11
_atom_site_aniso_U_22
_atom_site_aniso_U_33
_atom_site_aniso_U_23
_atom_site_aniso_U_13
_atom_site_aniso_U_12
Cl1 0.0412(5) 0.0529(5) 0.1057(9) -0.0184(5) -0.0305(5) -0.0215(4)
S1 0.0238(3) 0.0291(4) 0.0271(3) -0.0014(3) -0.0058(2) -0.0130(3)
O1 0.0316(11) 0.0357(11) 0.0384(11) -0.0012(9) -0.0079(9) -0.0171(9)
O2 0.0323(11) 0.0398(12) 0.0342(11) 0.0064(9) -0.0073(9) -0.0182(9)
O3 0.0483(14) 0.0647(16) 0.0438(13) 0.0093(11) -0.0207(11) -0.0413(13)
O4 0.0447(13) 0.0476(14) 0.0367(12) 0.0022(10) -0.0199(10) -0.0207(11)
N1 0.0217(11) 0.0307(12) 0.0372(13) -0.0106(10) -0.0069(9) -0.0098(9)
C1 0.0253(13) 0.0264(13) 0.0274(13) -0.0001(10) -0.0054(10) -0.0105(11)
C2 0.0247(13) 0.0325(15) 0.0372(15) -0.0023(12) -0.0087(11) -0.0071(11)
C3 0.0307(15) 0.0274(15) 0.0392(16) 0.0034(12) -0.0070(12) -0.0030(11)
C4 0.0424(17) 0.0232(14) 0.0414(17) -0.0030(12) -0.0076(13) -0.0063(12)
C5 0.0376(15) 0.0242(14) 0.0352(15) -0.0007(11) -0.0092(12) -0.0140(12)
C6 0.0287(13) 0.0252(13) 0.0267(13) 0.0005(10) -0.0057(10) -0.0125(11)
C7 0.0241(13) 0.0306(14) 0.0247(13) -0.0037(11) -0.0036(10) -0.0101(11)
C8 0.0252(14) 0.0447(18) 0.0302(14) -0.0025(13) -0.0064(11) -0.0090(12)
C9 0.0255(14) 0.0425(18) 0.0371(16) -0.0067(13) -0.0026(12) 0.0008(12)
C10 0.0377(16) 0.0324(16) 0.0360(16) -0.0098(13) -0.0026(13) -0.0063(13)
C11 0.0341(15) 0.0312(15) 0.0382(16) -0.0105(12) -0.0046(12) -0.0125(12)
C12 0.0247(13) 0.0284(14) 0.0275(13) -0.0030(11) -0.0045(10) -0.0095(11)
C13 0.0227(13) 0.0291(14) 0.0368(15) -0.0074(11) -0.0078(11) -0.0101(11)
C14 0.0290(14) 0.0353(16) 0.0327(15) -0.0035(12) -0.0049(11) -0.0127(12)
C15 0.0272(14) 0.0343(16) 0.0504(19) -0.0077(14) 0.0011(13) -0.0152(12)
C16 0.0238(14) 0.0273(15) 0.064(2) -0.0131(14) -0.0134(13) -0.0077(11)
C17 0.0467(18) 0.0362(17) 0.0471(18) -0.0027(14) -0.0244(15) -0.0170(14)
C18 0.0397(17) 0.0406(17) 0.0349(16) -0.0006(13) -0.0094(13) -0.0224(14)
C19 0.0266(13) 0.0285(14) 0.0238(12) -0.0005(10) -0.0062(10) -0.0100(11)
C20 0.0252(13) 0.0232(13) 0.0321(14) -0.0040(11) -0.0059(11) -0.0065(10)
C21 0.0359(17) 0.0458(19) 0.0438(18) 0.0058(15) -0.0005(14) -0.0214(14)
C22 0.046(2) 0.084(3) 0.050(2) 0.029(2) -0.0095(17) -0.031(2)
C23 0.0271(13) 0.0226(13) 0.0326(14) -0.0044(11) -0.0093(11) -0.0055(10)
C24 0.054(2) 0.0399(18) 0.066(2) 0.0136(16) -0.0388(18) -0.0292(16)
C25 0.046(2) 0.054(2) 0.103(4) 0.016(2) -0.030(2) -0.0284(19)
Cl2 0.0735(6) 0.0243(4) 0.0501(5) -0.0045(3) 0.0015(4) -0.0151(4)
S2 0.0256(3) 0.0216(3) 0.0355(4) -0.0029(3) -0.0022(3) -0.0091(3)
O5 0.0316(11) 0.0249(11) 0.0568(14) -0.0035(10) 0.0014(10) -0.0097(9)
O6 0.0302(11) 0.0296(11) 0.0471(13) -0.0037(9) 0.0034(9) -0.0134(9)
O7 0.0332(12) 0.0288(11) 0.0553(14) -0.0068(10) 0.0040(10) -0.0053(9)
O8 0.0361(12) 0.0236(11) 0.0502(13) 0.0037(9) 0.0012(10) -0.0037(9)
N2 0.0308(12) 0.0219(11) 0.0282(11) -0.0010(9) -0.0094(9) -0.0079(9)
C26 0.0214(12) 0.0264(13) 0.0275(13) -0.0011(10) -0.0045(10) -0.0072(10)
C27 0.0309(14) 0.0315(15) 0.0325(15) -0.0061(12) -0.0060(11) -0.0080(12)
C28 0.0313(15) 0.0485(19) 0.0297(15) -0.0040(13) -0.0076(12) -0.0146(13)
C29 0.0283(14) 0.0465(18) 0.0324(15) 0.0090(13) -0.0108(12) -0.0109(13)
C30 0.0250(13) 0.0300(15) 0.0355(15) 0.0050(12) -0.0040(11) -0.0067(11)
C31 0.0236(13) 0.0261(13) 0.0298(14) -0.0010(11) -0.0036(10) -0.0069(10)
C32 0.0231(13) 0.0295(14) 0.0329(14) -0.0038(11) -0.0043(10) -0.0106(11)
C33 0.0313(15) 0.0375(16) 0.0386(16) -0.0120(13) -0.0013(12) -0.0160(13)
C34 0.0325(15) 0.057(2) 0.0313(15) -0.0143(14) -0.0052(12) -0.0192(14)
C35 0.0310(15) 0.0492(19) 0.0308(15) -0.0018(13) -0.0098(12) -0.0143(13)
C36 0.0279(14) 0.0341(15) 0.0332(15) -0.0028(12) -0.0081(11) -0.0077(12)
C37 0.0242(13) 0.0286(14) 0.0249(13) -0.0013(10) -0.0043(10) -0.0088(10)
C38 0.0278(13) 0.0229(13) 0.0298(13) -0.0012(10) -0.0111(11) -0.0060(10)
C39 0.0278(14) 0.0275(14) 0.0324(14) -0.0047(11) -0.0076(11) -0.0047(11)
C40 0.0374(16) 0.0296(15) 0.0323(15) -0.0011(12) -0.0048(12) -0.0128(12)
C41 0.0455(17) 0.0226(14) 0.0336(15) -0.0030(11) -0.0106(13) -0.0085(12)
C42 0.0348(16) 0.0292(15) 0.0381(16) -0.0084(12) -0.0052(12) -0.0037(12)
C43 0.0307(14) 0.0282(14) 0.0349(15) -0.0023(12) -0.0029(12) -0.0095(11)
C44 0.0246(13) 0.0245(14) 0.0368(15) -0.0051(11) -0.0030(11) -0.0084(11)
C45 0.0282(14) 0.0269(14) 0.0307(14) -0.0040(11) -0.0071(11) -0.0104(11)
C46 0.0345(16) 0.0371(17) 0.0440(18) 0.0023(14) -0.0026(13) -0.0180(13)
C47 0.045(2) 0.044(2) 0.071(3) -0.0104(18) -0.0138(18) -0.0173(16)
C48 0.0323(15) 0.0257(14) 0.0322(14) -0.0045(11) -0.0047(11) -0.0104(11)
C49 0.0436(19) 0.0269(16) 0.055(2) 0.0015(14) -0.0016(15) -0.0032(13)
C50 0.058(2) 0.0321(18) 0.053(2) 0.0019(15) -0.0055(17) -0.0104(16)

loop_
_atom_type_symbol
_atom_type_description
_atom_type_scat_dispersion_real
_atom_type_scat_dispersion_imag
_atom_type_scat_source
C C 0.0033 0.0016 'International Tables Vol C Tables 4.2.6.8 and 6.1.1.4'
H H 0.0000 0.0000 'International Tables Vol C Tables 4.2.6.8 and 6.1.1.4'
N N 0.0061 0.0033 'International Tables Vol C Tables 4.2.6.8 and 6.1.1.4'
O O 0.0106 0.0060 'International Tables Vol C Tables 4.2.6.8 and 6.1.1.4'
S S 0.1246 0.1234 'International Tables Vol C Tables 4.2.6.8 and 6.1.1.4'
Cl Cl 0.1484 0.1585 'International Tables Vol C Tables 4.2.6.8 and 6.1.1.4'

loop_
_geom_angle_atom_site_label_1
_geom_angle_atom_site_label_2
_geom_angle_atom_site_label_3
_geom_angle
_geom_angle_site_symmetry_1
_geom_angle_site_symmetry_3
_geom_angle_publ_flag
C19 S1 C6 108.70(13) . . ?
C19 S1 C7 109.45(13) . . ?
C6 S1 C7 100.92(13) . . ?
C20 O2 C21 116.4(2) . . ?
C23 O3 C24 118.0(3) . . ?
C1 N1 C12 124.2(2) . . ?
C1 N1 C13 117.5(2) . . ?
C12 N1 C13 118.1(2) . . ?
N1 C1 C6 123.2(2) . . ?
N1 C1 C2 120.2(2) . . ?
C6 C1 C2 116.5(3) . . ?
C3 C2 C1 121.5(3) . . ?
C3 C2 H2A 119.3 . . ?
C1 C2 H2A 119.3 . . ?
C2 C3 C4 120.6(3) . . ?
C2 C3 H3A 119.7 . . ?
C4 C3 H3A 119.7 . . ?
C5 C4 C3 118.9(3) . . ?
C5 C4 H4A 120.6 . . ?
C3 C4 H4A 120.6 . . ?
C4 C5 C6 121.1(3) . . ?
C4 C5 H5A 119.5 . . ?
C6 C5 H5A 119.5 . . ?
C5 C6 C1 121.4(3) . . ?
C5 C6 S1 114.7(2) . . ?
C1 C6 S1 123.9(2) . . ?
C8 C7 C12 121.2(3) . . ?
C8 C7 S1 114.9(2) . . ?
C12 C7 S1 123.8(2) . . ?
C9 C8 C7 121.0(3) . . ?
C9 C8 H8A 119.5 . . ?
C7 C8 H8A 119.5 . . ?
C8 C9 C10 118.8(3) . . ?
C8 C9 H9A 120.6 . . ?
C10 C9 H9A 120.6 . . ?
C11 C10 C9 120.8(3) . . ?
C11 C10 H10A 119.6 . . ?
C9 C10 H10A 119.6 . . ?
C10 C11 C12 121.7(3) . . ?
C10 C11 H11A 119.2 . . ?
C12 C11 H11A 119.2 . . ?
N1 C12 C11 120.3(3) . . ?
N1 C12 C7 123.1(2) . . ?
C11 C12 C7 116.5(3) . . ?
C18 C13 C14 121.5(3) . . ?
C18 C13 N1 120.8(3) . . ?
C14 C13 N1 117.8(3) . . ?
C13 C14 C15 119.0(3) . . ?
C13 C14 H14A 120.5 . . ?
C15 C14 H14A 120.5 . . ?
C16 C15 C14 118.7(3) . . ?
C16 C15 H15A 120.6 . . ?
C14 C15 H15A 120.6 . . ?
C17 C16 C15 122.7(3) . . ?
C17 C16 Cl1 118.8(3) . . ?
C15 C16 Cl1 118.5(3) . . ?
C16 C17 C18 118.6(3) . . ?
C16 C17 H17A 120.7 . . ?
C18 C17 H17A 120.7 . . ?
C13 C18 C17 119.5(3) . . ?
C13 C18 H18A 120.3 . . ?
C17 C18 H18A 120.3 . . ?
C20 C19 C23 126.8(2) . . ?
C20 C19 S1 117.5(2) . . ?
C23 C19 S1 115.4(2) . . ?
O1 C20 O2 122.8(3) . . ?
O1 C20 C19 123.1(3) . . ?
O2 C20 C19 114.0(2) . . ?
O2 C21 C22 107.5(3) . . ?
O2 C21 H21A 110.2 . . ?
C22 C21 H21A 110.2 . . ?
O2 C21 H21B 110.2 . . ?
C22 C21 H21B 110.2 . . ?
H21A C21 H21B 108.5 . . ?
C21 C22 H22A 109.5 . . ?
C21 C22 H22B 109.5 . . ?
H22A C22 H22B 109.5 . . ?
C21 C22 H22C 109.5 . . ?
H22A C22 H22C 109.5 . . ?
H22B C22 H22C 109.5 . . ?
O4 C23 O3 121.9(3) . . ?
O4 C23 C19 126.9(3) . . ?
O3 C23 C19 111.1(2) . . ?
O3 C24 C25 107.8(3) . . ?
O3 C24 H24A 110.2 . . ?
C25 C24 H24A 110.2 . . ?
O3 C24 H24B 110.2 . . ?
C25 C24 H24B 110.2 . . ?
H24A C24 H24B 108.5 . . ?
C24 C25 H25A 109.5 . . ?
C24 C25 H25B 109.5 . . ?
H25A C25 H25B 109.5 . . ?
C24 C25 H25C 109.5 . . ?
H25A C25 H25C 109.5 . . ?
H25B C25 H25C 109.5 . . ?
C44 S2 C32 109.43(14) . . ?
C44 S2 C31 109.47(13) . . ?
C32 S2 C31 99.71(13) . . ?
C45 O6 C46 118.0(2) . . ?
C48 O8 C49 116.0(2) . . ?
C26 N2 C37 123.2(2) . . ?
C26 N2 C38 117.6(2) . . ?
C37 N2 C38 118.7(2) . . ?
N2 C26 C31 123.0(2) . . ?
N2 C26 C27 120.0(2) . . ?
C31 C26 C27 116.8(3) . . ?
C28 C27 C26 120.4(3) . . ?
C28 C27 H27A 119.8 . . ?
C26 C27 H27A 119.8 . . ?
C29 C28 C27 121.8(3) . . ?
C29 C28 H28A 119.1 . . ?
C27 C28 H28A 119.1 . . ?
C28 C29 C30 119.0(3) . . ?
C28 C29 H29A 120.5 . . ?
C30 C29 H29A 120.5 . . ?
C29 C30 C31 120.0(3) . . ?
C29 C30 H30A 120.0 . . ?
C31 C30 H30A 120.0 . . ?
C30 C31 C26 122.0(3) . . ?
C30 C31 S2 114.4(2) . . ?
C26 C31 S2 123.4(2) . . ?
C37 C32 C33 121.0(3) . . ?
C37 C32 S2 123.4(2) . . ?
C33 C32 S2 115.6(2) . . ?
C34 C33 C32 120.4(3) . . ?
C34 C33 H33A 119.8 . . ?
C32 C33 H33A 119.8 . . ?
C35 C34 C33 119.0(3) . . ?
C35 C34 H34A 120.5 . . ?
C33 C34 H34A 120.5 . . ?
C36 C35 C34 120.9(3) . . ?
C36 C35 H35A 119.6 . . ?
C34 C35 H35A 119.6 . . ?
C35 C36 C37 121.4(3) . . ?
C35 C36 H36A 119.3 . . ?
C37 C36 H36A 119.3 . . ?
N2 C37 C32 123.5(2) . . ?
N2 C37 C36 119.1(3) . . ?
C32 C37 C36 117.4(3) . . ?
C39 C38 C43 120.8(3) . . ?
C39 C38 N2 118.7(2) . . ?
C43 C38 N2 120.6(3) . . ?
C38 C39 C40 120.3(3) . . ?
C38 C39 H39A 119.9 . . ?
C40 C39 H39A 119.9 . . ?
C41 C40 C39 118.6(3) . . ?
C41 C40 H40A 120.7 . . ?
C39 C40 H40A 120.7 . . ?
C42 C41 C40 121.3(3) . . ?
C42 C41 Cl2 119.0(2) . . ?
C40 C41 Cl2 119.7(2) . . ?
C41 C42 C43 119.5(3) . . ?
C41 C42 H42A 120.2 . . ?
C43 C42 H42A 120.2 . . ?
C38 C43 C42 119.5(3) . . ?
C38 C43 H43A 120.2 . . ?
C42 C43 H43A 120.2 . . ?
C45 C44 C48 125.2(3) . . ?
C45 C44 S2 117.8(2) . . ?
C48 C44 S2 116.2(2) . . ?
O5 C45 O6 122.4(3) . . ?
O5 C45 C44 123.7(3) . . ?
O6 C45 C44 113.9(2) . . ?
O6 C46 C47 109.9(3) . . ?
O6 C46 H46A 109.7 . . ?
C47 C46 H46A 109.7 . . ?
O6 C46 H46B 109.7 . . ?
C47 C46 H46B 109.7 . . ?
H46A C46 H46B 108.2 . . ?
C46 C47 H47A 109.5 . . ?
C46 C47 H47B 109.5 . . ?
H47A C47 H47B 109.5 . . ?
C46 C47 H47C 109.5 . . ?
H47A C47 H47C 109.5 . . ?
H47B C47 H47C 109.5 . . ?
O7 C48 O8 120.8(3) . . ?
O7 C48 C44 127.2(3) . . ?
O8 C48 C44 112.0(2) . . ?
O8 C49 C50 107.8(3) . . ?
O8 C49 H49A 110.2 . . ?
C50 C49 H49A 110.2 . . ?
O8 C49 H49B 110.2 . . ?
C50 C49 H49B 110.2 . . ?
H49A C49 H49B 108.5 . . ?
C49 C50 H50A 109.5 . . ?
C49 C50 H50B 109.5 . . ?
H50A C50 H50B 109.5 . . ?
C49 C50 H50C 109.5 . . ?
H50A C50 H50C 109.5 . . ?
H50B C50 H50C 109.5 . . ?

loop_
_geom_bond_atom_site_label_1
_geom_bond_atom_site_label_2
_geom_bond_distance
_geom_bond_site_symmetry_2
_geom_bond_publ_flag
Cl1 C16 1.749(3) . ?
S1 C19 1.715(3) . ?
S1 C6 1.764(3) . ?
S1 C7 1.766(3) . ?
O1 C20 1.226(3) . ?
O2 C20 1.340(3) . ?
O2 C21 1.451(4) . ?
O3 C23 1.358(4) . ?
O3 C24 1.442(4) . ?
O4 C23 1.207(3) . ?
N1 C1 1.389(4) . ?
N1 C12 1.393(3) . ?
N1 C13 1.441(3) . ?
C1 C6 1.403(4) . ?
C1 C2 1.413(4) . ?
C2 C3 1.376(4) . ?
C2 H2A 0.9300 . ?
C3 C4 1.399(5) . ?
C3 H3A 0.9300 . ?
C4 C5 1.365(4) . ?
C4 H4A 0.9300 . ?
C5 C6 1.393(4) . ?
C5 H5A 0.9300 . ?
C7 C8 1.386(4) . ?
C7 C12 1.404(4) . ?
C8 C9 1.366(5) . ?
C8 H8A 0.9300 . ?
C9 C10 1.387(5) . ?
C9 H9A 0.9300 . ?
C10 C11 1.372(4) . ?
C10 H10A 0.9300 . ?
C11 C12 1.403(4) . ?
C11 H11A 0.9300 . ?
C13 C18 1.375(4) . ?
C13 C14 1.387(4) . ?
C14 C15 1.392(4) . ?
C14 H14A 0.9300 . ?
C15 C16 1.374(5) . ?
C15 H15A 0.9300 . ?
C16 C17 1.371(5) . ?
C17 C18 1.391(4) . ?
C17 H17A 0.9300 . ?
C18 H18A 0.9300 . ?
C19 C20 1.444(4) . ?
C19 C23 1.446(4) . ?
C21 C22 1.498(5) . ?
C21 H21A 0.9700 . ?
C21 H21B 0.9700 . ?
C22 H22A 0.9600 . ?
C22 H22B 0.9600 . ?
C22 H22C 0.9600 . ?
C24 C25 1.483(6) . ?
C24 H24A 0.9700 . ?
C24 H24B 0.9700 . ?
C25 H25A 0.9600 . ?
C25 H25B 0.9600 . ?
C25 H25C 0.9600 . ?
Cl2 C41 1.736(3) . ?
S2 C44 1.718(3) . ?
S2 C32 1.764(3) . ?
S2 C31 1.772(3) . ?
O5 C45 1.219(4) . ?
O6 C45 1.346(3) . ?
O6 C46 1.442(4) . ?
O7 C48 1.214(4) . ?
O8 C48 1.352(4) . ?
O8 C49 1.441(4) . ?
N2 C26 1.391(3) . ?
N2 C37 1.395(4) . ?
N2 C38 1.442(4) . ?
C26 C31 1.394(4) . ?
C26 C27 1.412(4) . ?
C27 C28 1.379(4) . ?
C27 H27A 0.9300 . ?
C28 C29 1.376(5) . ?
C28 H28A 0.9300 . ?
C29 C30 1.378(5) . ?
C29 H29A 0.9300 . ?
C30 C31 1.393(4) . ?
C30 H30A 0.9300 . ?
C32 C37 1.396(4) . ?
C32 C33 1.396(4) . ?
C33 C34 1.386(5) . ?
C33 H33A 0.9300 . ?
C34 C35 1.385(5) . ?
C34 H34A 0.9300 . ?
C35 C36 1.372(4) . ?
C35 H35A 0.9300 . ?
C36 C37 1.406(4) . ?
C36 H36A 0.9300 . ?
C38 C39 1.381(4) . ?
C38 C43 1.384(4) . ?
C39 C40 1.391(4) . ?
C39 H39A 0.9300 . ?
C40 C41 1.389(4) . ?
C40 H40A 0.9300 . ?
C41 C42 1.384(5) . ?
C42 C43 1.388(4) . ?
C42 H42A 0.9300 . ?
C43 H43A 0.9300 . ?
C44 C45 1.444(4) . ?
C44 C48 1.446(4) . ?
C46 C47 1.488(5) . ?
C46 H46A 0.9700 . ?
C46 H46B 0.9700 . ?
C47 H47A 0.9600 . ?
C47 H47B 0.9600 . ?
C47 H47C 0.9600 . ?
C49 C50 1.480(5) . ?
C49 H49A 0.9700 . ?
C49 H49B 0.9700 . ?
C50 H50A 0.9600 . ?
C50 H50B 0.9600 . ?
C50 H50C 0.9600 . ?

loop_
_geom_torsion_atom_site_label_1
_geom_torsion_atom_site_label_2
_geom_torsion_atom_site_label_3
_geom_torsion_atom_site_label_4
_geom_torsion
_geom_torsion_site_symmetry_1
_geom_torsion_site_symmetry_2
_geom_torsion_site_symmetry_3
_geom_torsion_site_symmetry_4
_geom_torsion_publ_flag
C12 N1 C1 C6 4.7(4) . . . . ?
C13 N1 C1 C6 -170.8(3) . . . . ?
C12 N1 C1 C2 -173.9(3) . . . . ?
C13 N1 C1 C2 10.6(4) . . . . ?
N1 C1 C2 C3 178.9(3) . . . . ?
C6 C1 C2 C3 0.2(4) . . . . ?
C1 C2 C3 C4 -0.9(5) . . . . ?
C2 C3 C4 C5 0.5(5) . . . . ?
C3 C4 C5 C6 0.6(5) . . . . ?
C4 C5 C6 C1 -1.3(4) . . . . ?
C4 C5 C6 S1 176.8(2) . . . . ?
N1 C1 C6 C5 -177.7(3) . . . . ?
C2 C1 C6 C5 0.9(4) . . . . ?
N1 C1 C6 S1 4.3(4) . . . . ?
C2 C1 C6 S1 -177.1(2) . . . . ?
C19 S1 C6 C5 -71.6(2) . . . . ?
C7 S1 C6 C5 173.3(2) . . . . ?
C19 S1 C6 C1 106.5(3) . . . . ?
C7 S1 C6 C1 -8.6(3) . . . . ?
C19 S1 C7 C8 74.4(2) . . . . ?
C6 S1 C7 C8 -171.1(2) . . . . ?
C19 S1 C7 C12 -108.0(3) . . . . ?
C6 S1 C7 C12 6.5(3) . . . . ?
C12 C7 C8 C9 0.9(5) . . . . ?
S1 C7 C8 C9 178.5(3) . . . . ?
C7 C8 C9 C10 -1.2(5) . . . . ?
C8 C9 C10 C11 0.5(5) . . . . ?
C9 C10 C11 C12 0.5(5) . . . . ?
C1 N1 C12 C11 170.4(3) . . . . ?
C13 N1 C12 C11 -14.2(4) . . . . ?
C1 N1 C12 C7 -7.0(4) . . . . ?
C13 N1 C12 C7 168.5(3) . . . . ?
C10 C11 C12 N1 -178.3(3) . . . . ?
C10 C11 C12 C7 -0.8(5) . . . . ?
C8 C7 C12 N1 177.6(3) . . . . ?
S1 C7 C12 N1 0.2(4) . . . . ?
C8 C7 C12 C11 0.1(4) . . . . ?
S1 C7 C12 C11 -177.3(2) . . . . ?
C1 N1 C13 C18 -98.5(3) . . . . ?
C12 N1 C13 C18 85.7(4) . . . . ?
C1 N1 C13 C14 81.8(3) . . . . ?
C12 N1 C13 C14 -94.0(3) . . . . ?
C18 C13 C14 C15 2.6(5) . . . . ?
N1 C13 C14 C15 -177.7(3) . . . . ?
C13 C14 C15 C16 -0.5(5) . . . . ?
C14 C15 C16 C17 -1.6(5) . . . . ?
C14 C15 C16 Cl1 177.5(2) . . . . ?
C15 C16 C17 C18 1.5(5) . . . . ?
Cl1 C16 C17 C18 -177.6(3) . . . . ?
C14 C13 C18 C17 -2.7(5) . . . . ?
N1 C13 C18 C17 177.7(3) . . . . ?
C16 C17 C18 C13 0.6(5) . . . . ?
C6 S1 C19 C20 -48.3(3) . . . . ?
C7 S1 C19 C20 61.1(2) . . . . ?
C6 S1 C19 C23 126.1(2) . . . . ?
C7 S1 C19 C23 -124.5(2) . . . . ?
C21 O2 C20 O1 3.3(4) . . . . ?
C21 O2 C20 C19 -175.8(3) . . . . ?
C23 C19 C20 O1 -174.9(3) . . . . ?
S1 C19 C20 O1 -1.2(4) . . . . ?
C23 C19 C20 O2 4.3(4) . . . . ?
S1 C19 C20 O2 177.9(2) . . . . ?
C20 O2 C21 C22 -178.9(3) . . . . ?
C24 O3 C23 O4 15.5(4) . . . . ?
C24 O3 C23 C19 -166.1(3) . . . . ?
C20 C19 C23 O4 2.0(5) . . . . ?
S1 C19 C23 O4 -171.7(3) . . . . ?
C20 C19 C23 O3 -176.3(3) . . . . ?
S1 C19 C23 O3 10.0(3) . . . . ?
C23 O3 C24 C25 -153.5(3) . . . . ?
C37 N2 C26 C31 7.4(4) . . . . ?
C38 N2 C26 C31 -164.4(3) . . . . ?
C37 N2 C26 C27 -169.4(3) . . . . ?
C38 N2 C26 C27 18.8(4) . . . . ?
N2 C26 C27 C28 175.9(3) . . . . ?
C31 C26 C27 C28 -1.1(4) . . . . ?
C26 C27 C28 C29 -0.2(5) . . . . ?
C27 C28 C29 C30 0.6(5) . . . . ?
C28 C29 C30 C31 0.3(4) . . . . ?
C29 C30 C31 C26 -1.7(4) . . . . ?
C29 C30 C31 S2 173.1(2) . . . . ?
N2 C26 C31 C30 -174.9(3) . . . . ?
C27 C26 C31 C30 2.0(4) . . . . ?
N2 C26 C31 S2 10.8(4) . . . . ?
C27 C26 C31 S2 -172.4(2) . . . . ?
C44 S2 C31 C30 -79.8(2) . . . . ?
C32 S2 C31 C30 165.4(2) . . . . ?
C44 S2 C31 C26 94.9(3) . . . . ?
C32 S2 C31 C26 -19.8(3) . . . . ?
C44 S2 C32 C37 -98.4(3) . . . . ?
C31 S2 C32 C37 16.3(3) . . . . ?
C44 S2 C32 C33 81.4(2) . . . . ?
C31 S2 C32 C33 -163.9(2) . . . . ?
C37 C32 C33 C34 1.1(4) . . . . ?
S2 C32 C33 C34 -178.7(2) . . . . ?
C32 C33 C34 C35 -0.2(5) . . . . ?
C33 C34 C35 C36 -0.6(5) . . . . ?
C34 C35 C36 C37 0.5(5) . . . . ?
C26 N2 C37 C32 -11.2(4) . . . . ?
C38 N2 C37 C32 160.5(3) . . . . ?
C26 N2 C37 C36 166.6(3) . . . . ?
C38 N2 C37 C36 -21.7(4) . . . . ?
C33 C32 C37 N2 176.6(3) . . . . ?
S2 C32 C37 N2 -3.5(4) . . . . ?
C33 C32 C37 C36 -1.2(4) . . . . ?
S2 C32 C37 C36 178.6(2) . . . . ?
C35 C36 C37 N2 -177.6(3) . . . . ?
C35 C36 C37 C32 0.4(4) . . . . ?
C26 N2 C38 C39 86.4(3) . . . . ?
C37 N2 C38 C39 -85.8(3) . . . . ?
C26 N2 C38 C43 -92.9(3) . . . . ?
C37 N2 C38 C43 94.9(3) . . . . ?
C43 C38 C39 C40 -0.5(4) . . . . ?
N2 C38 C39 C40 -179.8(3) . . . . ?
C38 C39 C40 C41 -0.5(4) . . . . ?
C39 C40 C41 C42 0.9(5) . . . . ?
C39 C40 C41 Cl2 -178.5(2) . . . . ?
C40 C41 C42 C43 -0.3(5) . . . . ?
Cl2 C41 C42 C43 179.1(2) . . . . ?
C39 C38 C43 C42 1.1(4) . . . . ?
N2 C38 C43 C42 -179.6(3) . . . . ?
C41 C42 C43 C38 -0.7(5) . . . . ?
C32 S2 C44 C45 47.2(3) . . . . ?
C31 S2 C44 C45 -61.2(3) . . . . ?
C32 S2 C44 C48 -142.6(2) . . . . ?
C31 S2 C44 C48 109.1(2) . . . . ?
C46 O6 C45 O5 6.3(4) . . . . ?
C46 O6 C45 C44 -174.8(3) . . . . ?
C48 C44 C45 O5 -169.0(3) . . . . ?
S2 C44 C45 O5 0.3(4) . . . . ?
C48 C44 C45 O6 12.1(4) . . . . ?
S2 C44 C45 O6 -178.6(2) . . . . ?
C45 O6 C46 C47 108.2(3) . . . . ?
C49 O8 C48 O7 3.5(4) . . . . ?
C49 O8 C48 C44 -176.1(3) . . . . ?
C45 C44 C48 O7 -13.3(5) . . . . ?
S2 C44 C48 O7 177.2(3) . . . . ?
C45 C44 C48 O8 166.2(3) . . . . ?
S2 C44 C48 O8 -3.2(3) . . . . ?
C48 O8 C49 C50 -179.5(3) . . . . ?
